data_7233836
loop_
_publ_author_name
'I. V. Klimovich'
'L. I. Leshanskaya'
'S. I. Troyanov'
'D. V. Anokhin'
'D. V. Novikov'
'A. A. Piryazev'
'D. A. Ivanov'
'N. N. Dremova'
'P. A. Troshin'

_publ_section_title
;
 Design of indigo derivatives as environment-friendly organic
 semiconductors for sustainable organic electronics
;
_journal_name_full 'Journal of Materials Chemistry C'
_journal_page_first 7621
_journal_page_last 7631
_journal_paper_doi 10.1039/C4TC00550C
_journal_volume 2
_journal_year 2014
_chemical_formula_sum 'C16 H8 Cl2 N2 O2'
_chemical_formula_weight 331.14
_space_group_IT_number 14
_space_group_name_Hall '-P 2ybc'
_space_group_name_H-M_alt 'P 1 21/c 1'
_symmetry_cell_setting monoclinic
_symmetry_space_group_name_H-M 'P 1 21/c 1'
_atom_sites_solution_hydrogens difmap
_atom_sites_solution_primary direct
_atom_sites_solution_secondary difmap
_cell_angle_alpha 90.00
_cell_angle_beta 110.090(5)
_cell_angle_gamma 90.00
_cell_formula_units_Z 2
_cell_length_a 13.1129(8)
_cell_length_b 4.5375(2)
_cell_length_c 11.7091(7)
_cell_measurement_reflns_used 5514
_cell_measurement_temperature 100(2)
_cell_measurement_theta_max 29
_cell_measurement_theta_min 4
_cell_volume 654.30(7)
_computing_structure_refinement 'SHELXL-97 (Sheldrick, 1997)'
_computing_structure_solution 'SHELXS-97 (Sheldrick, 1990)'
_diffrn_ambient_temperature 100(2)
_diffrn_measured_fraction_theta_full 0.991
_diffrn_measured_fraction_theta_max 0.993
_diffrn_measurement_device_type IPDS(Stoe)
_diffrn_radiation_monochromator graphite
_diffrn_radiation_source 'fine-focus sealed tube'
_diffrn_radiation_type MoK\a
_diffrn_radiation_wavelength 0.71073
_diffrn_reflns_av_R_equivalents 0.1114
_diffrn_reflns_av_sigmaI/netI 0.0638
_diffrn_reflns_limit_h_max 17
_diffrn_reflns_limit_h_min -17
_diffrn_reflns_limit_k_max 6
_diffrn_reflns_limit_k_min -6
_diffrn_reflns_limit_l_max 16
_diffrn_reflns_limit_l_min -16
_diffrn_reflns_number 9060
_diffrn_reflns_theta_full 25.00
_diffrn_reflns_theta_max 29.15
_diffrn_reflns_theta_min 3.31
_exptl_absorpt_coefficient_mu 0.504
_exptl_absorpt_correction_type none
_exptl_crystal_colour black
_exptl_crystal_density_diffrn 1.681
_exptl_crystal_density_method 'not measured'
_exptl_crystal_description plate
_exptl_crystal_F_000 336
_exptl_crystal_size_max 0.10
_exptl_crystal_size_mid 0.10
_exptl_crystal_size_min 0.02
_refine_diff_density_max 0.530
_refine_diff_density_min -0.307
_refine_diff_density_rms 0.085
_refine_ls_extinction_method none
_refine_ls_goodness_of_fit_ref 1.063
_refine_ls_hydrogen_treatment refall
_refine_ls_matrix_type full
_refine_ls_number_parameters 116
_refine_ls_number_reflns 1748
_refine_ls_number_restraints 0
_refine_ls_restrained_S_all 1.063
_refine_ls_R_factor_all 0.0814
_refine_ls_R_factor_gt 0.0579
_refine_ls_shift/su_max 0.000
_refine_ls_shift/su_mean 0.000
_refine_ls_structure_factor_coef Fsqd
_refine_ls_weighting_details 'calc w=1/[\s^2^(Fo^2^)+(0.0300P)^2^+1.3000P] where P=(Fo^2^+2Fc^2^)/3'
_refine_ls_weighting_scheme calc
_refine_ls_wR_factor_gt 0.1125
_refine_ls_wR_factor_ref 0.1194
_reflns_number_gt 1352
_reflns_number_total 1748
_reflns_threshold_expression >2sigma(I)
_cod_data_source_file 1000004.cif
_cod_data_source_block PCOD1000004
_cod_original_cell_volume 654.30(6)
_cod_original_sg_symbol_H-M P2(1)/c
_cod_database_code 7233836

loop_
_symmetry_equiv_pos_as_xyz
'x, y, z'
'-x, y+1/2, -z+1/2'
'-x, -y, -z'
'x, -y-1/2, z-1/2'

loop_
_atom_site_label
_atom_site_type_symbol
_atom_site_fract_x
_atom_site_fract_y
_atom_site_fract_z
_atom_site_U_iso_or_equiv
_atom_site_adp_type
_atom_site_occupancy
_atom_site_symmetry_multiplicity
_atom_site_calc_flag
_atom_site_refinement_flags
_atom_site_disorder_assembly
_atom_site_disorder_group
Cl1 Cl 0.94730(6) 0.21264(16) 0.86998(6) 0.02176(19) Uani 1 1 d . . .
O1 O 0.58334(16) 1.0297(4) 0.73829(16) 0.0169(4) Uani 1 1 d . . .
N1 N 0.59110(18) 0.7235(5) 0.46722(19) 0.0151(4) Uani 1 1 d . . .
C1 C 0.5435(2) 0.9120(6) 0.5264(2) 0.0150(5) Uani 1 1 d . . .
C2 C 0.6045(2) 0.8912(6) 0.6593(2) 0.0154(5) Uani 1 1 d . . .
C3 C 0.6902(2) 0.6753(6) 0.6694(2) 0.0150(5) Uani 1 1 d . . .
C4 C 0.7738(2) 0.5668(6) 0.7698(2) 0.0159(5) Uani 1 1 d . . .
C5 C 0.8425(2) 0.3616(6) 0.7484(2) 0.0179(6) Uani 1 1 d . . .
C6 C 0.8303(2) 0.2651(7) 0.6304(2) 0.0187(5) Uani 1 1 d . . .
C7 C 0.7482(2) 0.3757(6) 0.5303(2) 0.0169(5) Uani 1 1 d . . .
C8 C 0.6780(2) 0.5817(6) 0.5512(2) 0.0153(5) Uani 1 1 d . . .
H1 H 0.566(3) 0.689(9) 0.385(4) 0.037(11) Uiso 1 1 d . . .
H4 H 0.780(3) 0.640(8) 0.850(3) 0.027(9) Uiso 1 1 d . . .
H6 H 0.884(3) 0.140(8) 0.621(3) 0.022(9) Uiso 1 1 d . . .
H7 H 0.739(2) 0.307(7) 0.446(3) 0.012(7) Uiso 1 1 d . . .

loop_
_atom_site_aniso_label
_atom_site_aniso_U_11
_atom_site_aniso_U_22
_atom_site_aniso_U_33
_atom_site_aniso_U_23
_atom_site_aniso_U_13
_atom_site_aniso_U_12
Cl1 0.0184(3) 0.0236(4) 0.0204(3) 0.0048(3) 0.0029(2) 0.0030(3)
O1 0.0242(10) 0.0162(10) 0.0122(8) -0.0003(7) 0.0088(7) 0.0008(8)
N1 0.0195(11) 0.0148(11) 0.0110(9) 0.0002(8) 0.0052(8) 0.0015(9)
C1 0.0216(14) 0.0129(12) 0.0118(11) 0.0000(10) 0.0072(10) -0.0024(10)
C2 0.0197(13) 0.0136(12) 0.0125(11) 0.0017(10) 0.0048(10) -0.0014(10)
C3 0.0200(12) 0.0135(12) 0.0127(11) 0.0008(9) 0.0072(9) -0.0026(10)
C4 0.0186(13) 0.0153(13) 0.0140(11) 0.0014(10) 0.0057(10) -0.0021(10)
C5 0.0177(12) 0.0170(14) 0.0160(12) 0.0038(10) 0.0019(10) -0.0012(10)
C6 0.0189(12) 0.0177(14) 0.0200(12) 0.0016(11) 0.0072(10) 0.0024(11)
C7 0.0205(13) 0.0166(13) 0.0142(11) -0.0003(10) 0.0068(10) -0.0002(10)
C8 0.0181(12) 0.0152(12) 0.0135(11) 0.0014(10) 0.0064(10) -0.0024(10)

loop_
_atom_type_symbol
_atom_type_description
_atom_type_scat_dispersion_real
_atom_type_scat_dispersion_imag
_atom_type_scat_source
C C 0.0033 0.0016 'International Tables Vol C Tables 4.2.6.8 and 6.1.1.4'
H H 0.0000 0.0000 'International Tables Vol C Tables 4.2.6.8 and 6.1.1.4'
N N 0.0061 0.0033 'International Tables Vol C Tables 4.2.6.8 and 6.1.1.4'
O O 0.0106 0.0060 'International Tables Vol C Tables 4.2.6.8 and 6.1.1.4'
Cl Cl 0.1484 0.1585 'International Tables Vol C Tables 4.2.6.8 and 6.1.1.4'

loop_
_geom_angle_atom_site_label_1
_geom_angle_atom_site_label_2
_geom_angle_atom_site_label_3
_geom_angle
_geom_angle_site_symmetry_1
_geom_angle_site_symmetry_3
C1 N1 C8 109.7(2) . .
C1 C1 N1 126.3(3) 3_676 .
C1 C1 C2 125.5(3) 3_676 .
N1 C1 C2 108.3(2) . .
O1 C2 C3 130.4(2) . .
O1 C2 C1 125.2(3) . .
C3 C2 C1 104.4(2) . .
C4 C3 C8 121.0(3) . .
C4 C3 C2 131.6(2) . .
C8 C3 C2 107.3(2) . .
C5 C4 C3 117.4(2) . .
C4 C5 C6 122.0(3) . .
C4 C5 Cl1 119.7(2) . .
C6 C5 Cl1 118.3(2) . .
C7 C6 C5 120.7(3) . .
C6 C7 C8 117.7(3) . .
N1 C8 C7 128.5(2) . .
N1 C8 C3 110.3(2) . .
C7 C8 C3 121.2(3) . .

loop_
_geom_bond_atom_site_label_1
_geom_bond_atom_site_label_2
_geom_bond_distance
_geom_bond_site_symmetry_2
Cl1 C5 1.740(3) .
O1 C2 1.226(3) .
N1 C1 1.378(3) .
N1 C8 1.382(3) .
C1 C1 1.356(5) 3_676
C1 C2 1.488(4) .
C2 C3 1.465(4) .
C3 C4 1.393(4) .
C3 C8 1.404(3) .
C4 C5 1.377(4) .
C5 C6 1.406(4) .
C6 C7 1.385(4) .
C7 C8 1.390(4) .
